data_1549600
loop_
_publ_author_name
'Klar, Paul Benjamin'
'Etxebarria, I\~nigo'
'Madariaga, Gotzon'

_publ_section_title
;
 Exploiting superspace to clarify vacancy and Al/Si ordering in mullite
;
_journal_coeditor_code GQ5008
_journal_issue 4
_journal_name_full IUCrJ
_journal_page_first
;
;
_journal_paper_doi 10.1107/S2052252518007467
_journal_volume 5
_journal_year 2018
_chemical_formula_sum 'Al4.868 O9.566 Si1.132'
_chemical_formula_weight 316.2
_space_group_IT_number 55
_space_group_ssg_name Pbam(\a01/2)0ss
_symmetry_cell_setting orthorhombic
_symmetry_space_group_name_Hall '-P 2 2ab'
_symmetry_space_group_name_H-M 'P b a m'
_audit_creation_method 'Jana2006 Version : 20/11/2017'
_cell_angle_alpha 90
_cell_angle_beta 90
_cell_angle_gamma 90
_cell_formula_units_Z 1
_cell_length_a 7.5768(13)
_cell_length_b 7.6760(16)
_cell_length_c 2.8833(12)
_cell_measurement_reflns_used 982
_cell_measurement_temperature 293
_cell_measurement_theta_max 31.9
_cell_measurement_theta_min 4.06
_cell_modulation_dimension 1
_cell_volume 167.69(8)
_computing_cell_refinement 'CrysAlisPro 1.171.38.46 (Rigaku OD, 2015)'
_computing_data_collection 'CrysAlisPro 1.171.38.46 (Rigaku OD, 2015)'
_computing_data_reduction 'CrysAlisPro 1.171.38.46 (Rigaku OD, 2015)'
_computing_structure_refinement Jana2006
_diffrn_ambient_temperature 293
_diffrn_detector 'CCD plate'
_diffrn_measured_fraction_theta_full 0.96
_diffrn_measured_fraction_theta_max 0.79
_diffrn_measurement_device 'four-circle diffractometer'
_diffrn_measurement_device_type 'dectris-CrysAlisPro-abstract goniometer imported dectris images'
_diffrn_measurement_method '\w scans'
_diffrn_radiation_monochromator synchrotron
_diffrn_radiation_probe x-ray
_diffrn_radiation_type synchrotron
_diffrn_radiation_wavelength 0.7231
_diffrn_reflns_av_R_equivalents 0.0297
_diffrn_reflns_av_unetI/netI 0.0115
_diffrn_reflns_limit_h_max 11
_diffrn_reflns_limit_h_min -11
_diffrn_reflns_limit_index_m_1_max 1
_diffrn_reflns_limit_index_m_1_min -1
_diffrn_reflns_limit_k_max 10
_diffrn_reflns_limit_k_min -10
_diffrn_reflns_limit_l_max 3
_diffrn_reflns_limit_l_min -3
_diffrn_reflns_number 3299
_diffrn_reflns_theta_full 23
_diffrn_reflns_theta_max 31.58
_diffrn_reflns_theta_min 3.85
_diffrn_source synchrotron
_exptl_absorpt_coefficient_mu 1.079
_exptl_absorpt_correction_T_max 1
_exptl_absorpt_correction_T_min 0.585
_exptl_absorpt_correction_type multi-scan
_exptl_absorpt_process_details
;
CrysAlisPro 1.171.38.46 (Rigaku Oxford Diffraction, 2015)
Empirical absorption correction using spherical harmonics,
 implemented in SCALE3 ABSPACK scaling algorithm.
;
_exptl_crystal_density_diffrn 3.131
_exptl_crystal_description 'irregularly shaped block'
_exptl_crystal_F_000 156
_refine_diff_density_max 0.43
_refine_diff_density_min -0.46
_refine_ls_extinction_method none
_refine_ls_goodness_of_fit_gt 1.95
_refine_ls_goodness_of_fit_ref 1.44
_refine_ls_number_constraints 33
_refine_ls_number_parameters 101
_refine_ls_number_reflns 667
_refine_ls_number_restraints 0
_refine_ls_R_factor_all 0.0423
_refine_ls_R_factor_gt 0.0374
_refine_ls_shift/su_max 0.0001
_refine_ls_shift/su_mean 0.0000
_refine_ls_structure_factor_coef Fsqd
_refine_ls_weighting_details w=1/(\s^2^(I)+0.0025000002I^2^)
_refine_ls_weighting_scheme sigma
_refine_ls_wR_factor_gt 0.1056
_refine_ls_wR_factor_ref 0.1105
_reflns_number_gt 382
_reflns_number_total 667
_reflns_threshold_expression I>3\s(I)
_cod_data_source_file gq5008.cif
_cod_data_source_block SA3
_cod_database_code 1549600

loop_
_space_group_symop_id
_space_group_symop_operation_xyz
1 x,y,z
2 -x,-y,z
3 -x+0.5,y+0.5,-z
4 x+0.5,-y+0.5,-z
5 -x,-y,-z
6 x,y,-z
7 x+0.5,-y+0.5,z
8 -x+0.5,y+0.5,z

loop_
_space_group_symop_ssg_id
_space_group_symop_ssg_operation_algebraic
1 x1,x2,x3,x4
2 -x1,-x2,x3,x3-x4+1/2
3 -x1+1/2,x2+1/2,-x3,-x4+1/2
4 x1+1/2,-x2+1/2,-x3,-x3+x4
5 -x1,-x2,-x3,-x4
6 x1,x2,-x3,-x3+x4+1/2
7 x1+1/2,-x2+1/2,x3,x4+1/2
8 -x1+1/2,x2+1/2,x3,x3-x4

loop_
_atom_site_label
_atom_site_type_symbol
_atom_site_fract_x
_atom_site_fract_y
_atom_site_fract_z
_atom_site_adp_type
_atom_site_U_iso_or_equiv
_atom_site_site_symmetry_multiplicity
_atom_site_occupancy
_atom_site_calc_flag
Al1 Al 0 0 0 Uani 0.0089(3) 2 1 d
Al2 Al 0.14905(5) 0.34005(5) 0.5 Uani 0.0096(3) 4 0.5 d
Si2 Si 0.14905(5) 0.34005(5) 0.5 Uani 0.0096(3) 4 0.283(3) d
Al3 Al 0.2624(2) 0.2058(2) 0.5 Uani 0.0105(6) 4 0.217(3) d
O1 O 0.35841(11) 0.42165(16) 0.5 Uani 0.0166(4) 4 1 d
O2 O 0.12754(11) 0.21837(15) 0 Uani 0.0173(4) 4 1 d
O3 O 0 0.5 0.5 Uani 0.017(3) 2 0.349(8) d
O4 O 0.4534(10) 0.0482(9) 0.5 Uani 0.0120(19) 4 0.217(3) d

loop_
_atom_site_aniso_label
_atom_site_aniso_type_symbol
_atom_site_aniso_U_11
_atom_site_aniso_U_22
_atom_site_aniso_U_33
_atom_site_aniso_U_12
_atom_site_aniso_U_13
_atom_site_aniso_U_23
Al1 Al 0.0128(3) 0.0056(3) 0.0082(7) 0.00085(13) 0 0
Al2 Al 0.0117(4) 0.0073(3) 0.0099(8) -0.00061(13) 0 0
Si2 Si 0.0117(4) 0.0073(3) 0.0099(8) -0.00061(13) 0 0
Al3 Al 0.0131(7) 0.0114(8) 0.0069(16) 0.0008(6) 0 0
O1 O 0.0200(5) 0.0196(5) 0.0101(10) -0.0087(3) 0 0
O2 O 0.0211(4) 0.0125(5) 0.0183(9) -0.0060(3) 0 0
O3 O 0.019(5) 0.008(4) 0.023(4) -0.006(2) 0 0
O4 O 0.011(4) 0.004(3) 0.020(3) -0.0017(17) 0 0

loop_
_atom_site_displace_Fourier_atom_site_label
_atom_site_displace_Fourier_axis
_atom_site_displace_Fourier_wave_vector_seq_id
_atom_site_displace_Fourier_param_cos
_atom_site_displace_Fourier_param_sin
Al1 x 1 0 0
Al1 y 1 0 0
Al1 z 1 0 -0.00138(8)
Al2 x 1 0.00016(4) -0.00047(4)
Al2 y 1 -0.00008(2) -0.00047(2)
Al2 z 1 0 0
Si2 x 1 0.00016(4) -0.00047(4)
Si2 y 1 -0.00008(2) -0.00047(2)
Si2 z 1 0 0
Al3 x 1 0.00049(17) 0.00004(15)
Al3 y 1 0.00029(8) -0.00026(9)
Al3 z 1 0 0
O1 x 1 -0.00058(8) -0.00072(8)
O1 y 1 0.00129(4) 0.00073(4)
O1 z 1 0 0
O2 x 1 0 0
O2 y 1 0 0
O2 z 1 -0.00207(15) -0.00109(14)
O3 x 1 0 -0.0016(5)
O3 y 1 0 0.0013(3)
O3 z 1 0 0
O4 x 1 -0.0008(7) 0.0003(5)
O4 y 1 -0.0007(5) -0.0004(3)
O4 z 1 0 0

loop_
_atom_site_Fourier_wave_vector_seq_id
_jana_atom_site_fourier_wave_vector_q1_coeff
1 1

loop_
_atom_site_occ_Fourier_atom_site_label
_atom_site_occ_Fourier_wave_vector_seq_id
_atom_site_occ_Fourier_param_cos
_atom_site_occ_Fourier_param_sin
Al2 1 0.0129(2) 0.00382(7)
Si2 1 0.0129(2) 0.00382(7)
Al3 1 -0.0236(4) -0.0131(2)
O3 1 -0.00379(7) 0
O4 1 -0.0173(3) -0.0207(4)

loop_
_atom_site_U_Fourier_atom_site_label
_atom_site_U_Fourier_tens_elem
_atom_site_U_Fourier_wave_vector_seq_id
_atom_site_U_Fourier_param_cos
_atom_site_U_Fourier_param_sin
Al1 U11 1 0 0
Al1 U22 1 0 0
Al1 U33 1 0 0
Al1 U12 1 0 0
Al1 U13 1 -0.00009(13) 0
Al1 U23 1 -0.00015(7) 0
Al2 U11 1 -0.00075(16) -0.00015(16)
Al2 U22 1 -0.00040(7) 0.00055(8)
Al2 U33 1 -0.00002(14) 0.00010(14)
Al2 U12 1 -0.00009(9) -0.00007(8)
Al2 U13 1 0 0
Al2 U23 1 0 0
Si2 U11 1 -0.00075(16) -0.00015(16)
Si2 U22 1 -0.00040(7) 0.00055(8)
Si2 U33 1 -0.00002(14) 0.00010(14)
Si2 U12 1 -0.00009(9) -0.00007(8)
Si2 U13 1 0 0
Si2 U23 1 0 0
Al3 U11 1 0.0035(6) 0.0029(6)
Al3 U22 1 0.0020(3) 0.0012(3)
Al3 U33 1 0.0003(6) 0.0007(5)
Al3 U12 1 0.0005(3) -0.0003(3)
Al3 U13 1 0 0
Al3 U23 1 0 0
O1 U11 1 -0.0007(4) -0.0002(3)
O1 U22 1 0.00014(17) -0.00003(17)
O1 U33 1 0.0002(2) 0.0003(3)
O1 U12 1 0.00051(19) 0.00027(18)
O1 U13 1 0 0
O1 U23 1 0 0
O2 U11 1 0 0
O2 U22 1 0 0
O2 U33 1 0 0
O2 U12 1 0 0
O2 U13 1 0.0000(2) -0.0002(2)
O2 U23 1 -0.00003(14) -0.00012(13)
O3 U11 1 0.000(3) 0
O3 U22 1 -0.003(2) 0
O3 U33 1 0.0028(16) 0
O3 U12 1 0 0
O3 U13 1 0 0
O3 U23 1 0 0
O4 U11 1 0.004(2) -0.0012(18)
O4 U22 1 0.0032(18) 0.0006(10)
O4 U33 1 -0.0005(18) 0.0006(14)
O4 U12 1 0 0
O4 U13 1 0 0
O4 U23 1 0 0

loop_
_atom_type_symbol
_atom_type_scat_dispersion_real
_atom_type_scat_dispersion_imag
_atom_type_scat_source
Al 0.0680 0.0545 'International Tables Vol C tables 4.2.6.8 and 6.1.1.1'
O 0.0119 0.0065 'International Tables Vol C tables 4.2.6.8 and 6.1.1.1'
Si 0.0865 0.0746 'International Tables Vol C tables 4.2.6.8 and 6.1.1.1'

loop_
_cell_wave_vector_seq_id
_cell_wave_vector_x
_cell_wave_vector_y
_cell_wave_vector_z
1 0.306800 0.000000 0.500000

loop_
_geom_angle_atom_site_label_1
_geom_angle_atom_site_label_2
_geom_angle_atom_site_label_3
_geom_angle_site_ssg_symmetry_1
_geom_angle_site_ssg_symmetry_3
_geom_angle_av
_geom_angle_min
_geom_angle_max
Al1 Al1 Al1 1_5545 1_5565 180.0(5) 180.0(5) 180.0(5)
Al1 Al1 Al3 1_5545 1_5545 60.41(2) 60.31(2) 60.52(2)
Al1 Al1 Al3 1_5545 . 119.59(2) 119.48(2) 119.69(2)
Al1 Al1 Al3 1_5545 2_5545 60.41(2) 60.31(2) 60.52(2)
Al1 Al1 Al3 1_5545 2_5555 119.59(2) 119.48(2) 119.69(2)
Al1 Al1 Al3 1_5565 1_5545 119.59(2) 119.48(2) 119.69(2)
Al1 Al1 Al3 1_5565 . 60.41(2) 60.31(2) 60.52(2)
Al1 Al1 Al3 1_5565 2_5545 119.59(2) 119.48(2) 119.69(2)
Al1 Al1 Al3 1_5565 2_5555 60.41(2) 60.31(2) 60.52(2)
Al3 Al1 Al3 1_5545 . 59.18(3) 59.18(3) 59.18(3)
Al3 Al1 Al3 1_5545 2_5545 120.82(3) 120.62(4) 121.02(3)
Al3 Al1 Al3 1_5545 2_5555 179.88(16) 179.79(3) 180.0(5)
Al3 Al1 Al3 . 2_5545 179.88(16) 179.79(3) 180.0(5)
Al3 Al1 Al3 . 2_5555 120.82(3) 120.62(4) 121.02(3)
Al3 Al1 Al3 2_5545 2_5555 59.18(3) 59.18(3) 59.18(3)
Al2 Al2 Al2 1_5545 1_5565 179.72(2) 179.60(2) 179.90(2)
Al2 Al2 Si2 1_5545 . 0 0 0
Al2 Al2 Al3 1_5545 . 90.000(13) 89.947(13) 90.052(13)
Al2 Al2 Al3 1_5545 3_5565 89.998(12) 89.828(12) 90.172(12)
Al2 Al2 Al3 1_5545 4_4565 90.002(14) 89.837(13) 90.163(13)
Al2 Al2 O3 1_5545 . 90.000(13) 89.949(13) 90.051(13)
Al2 Al2 Si2 1_5565 . 0 0 0
Al2 Al2 Al3 1_5565 . 90.000(13) 89.947(13) 90.052(13)
Al2 Al2 Al3 1_5565 3_5565 89.998(12) 89.828(12) 90.172(12)
Al2 Al2 Al3 1_5565 4_4565 90.002(14) 89.837(13) 90.163(13)
Al2 Al2 O3 1_5565 . 90.000(13) 89.949(13) 90.051(13)
Si2 Al2 Al3 . . 0 0 0
Si2 Al2 Al3 . 3_5565 0 0 0
Si2 Al2 Al3 . 4_4565 0 0 0
Si2 Al2 O3 . . 0 0 0
Al3 Al2 Al3 . 3_5565 126.76(10) 126.50(10) 127.03(10)
Al3 Al2 Al3 . 4_4565 122.95(9) 122.65(9) 123.25(9)
Al3 Al2 O3 . . 177.19(14) 176.90(14) 177.46(14)
Al3 Al2 Al3 3_5565 4_4565 110.29(6) 110.26(5) 110.32(5)
Al3 Al2 O3 3_5565 . 56.05(12) 55.97(12) 56.14(12)
Al3 Al2 O3 4_4565 . 54.24(12) 54.15(12) 54.32(12)
Al2 Si2 Al3 . . 0 0 0
Al2 Si2 O3 . . 0 0 0
Al3 Si2 O3 . . 177.19(14) 176.90(14) 177.46(14)
Al1 Al3 Al1 . 1_5565 59.18(4) 58.97(4) 59.38(4)
Al1 Al3 Al2 . . 88.85(9) 88.64(9) 89.05(9)
Al1 Al3 Al2 . 3_5465 68.42(4) 68.33(4) 68.51(4)
Al1 Al3 Al2 . 4_5565 127.70(5) 127.65(5) 127.75(5)
Al1 Al3 Si2 . . 88.85(9) 88.64(9) 89.05(9)
Al1 Al3 Al3 . 1_5545 60.41(4) 60.32(4) 60.51(4)
Al1 Al3 Al3 . 1_5565 119.59(7) 119.31(7) 119.86(7)
Al1 Al3 Al2 1_5565 . 88.85(9) 88.64(9) 89.05(9)
Al1 Al3 Al2 1_5565 3_5465 68.42(4) 68.33(4) 68.51(4)
Al1 Al3 Al2 1_5565 4_5565 127.70(5) 127.65(5) 127.75(5)
Al1 Al3 Si2 1_5565 . 88.85(9) 88.64(9) 89.05(9)
Al1 Al3 Al3 1_5565 1_5545 119.59(7) 119.31(7) 119.86(7)
Al1 Al3 Al3 1_5565 1_5565 60.41(4) 60.32(4) 60.51(4)
Al2 Al3 Al2 . 3_5465 153.65(12) 153.45(12) 153.85(12)
Al2 Al3 Al2 . 4_5565 136.64(11) 136.37(11) 136.91(11)
Al2 Al3 Si2 . . 0.0(5) 0.0(5) 0.0(5)
Al2 Al3 Al3 . 1_5545 90.00(5) 89.93(5) 90.07(5)
Al2 Al3 Al3 . 1_5565 90.00(5) 89.93(5) 90.07(5)
Al2 Al3 Al2 3_5465 4_5565 69.71(5) 69.64(5) 69.78(5)
Al2 Al3 Si2 3_5465 . 153.65(12) 153.45(12) 153.85(12)
Al2 Al3 Al3 3_5465 1_5545 90.00(5) 89.91(5) 90.09(5)
Al2 Al3 Al3 3_5465 1_5565 90.00(5) 89.91(5) 90.09(5)
Al2 Al3 Si2 4_5565 . 136.64(11) 136.37(11) 136.91(11)
Al2 Al3 Al3 4_5565 1_5545 90.00(6) 89.86(6) 90.14(6)
Al2 Al3 Al3 4_5565 1_5565 90.00(6) 89.86(6) 90.14(6)
Si2 Al3 Al3 . 1_5545 90.00(5) 89.93(5) 90.07(5)
Si2 Al3 Al3 . 1_5565 90.00(5) 89.93(5) 90.07(5)
Al3 Al3 Al3 1_5545 1_5565 179.74(9) 179.65(10) 179.85(9)
Al2 O3 Al2 . 2_5655 179.9(2) 179.8(2) 180.0(5)
Al2 O3 Si2 . . 0.0(5) 0.0(5) 0.0(5)
Al2 O3 Si2 . 2_5655 179.9(2) 179.8(2) 180.0(5)
Al2 O3 O4 . 3_5565 93.7(9) 91.7(9) 95.7(9)
Al2 O3 O4 . 4_4565 86.3(9) 84.1(9) 88.4(9)
Al2 O3 Si2 2_5655 . 179.9(2) 179.8(2) 180.0(5)
Al2 O3 Si2 2_5655 2_5655 0.0(5) 0.0(5) 0.0(5)
Al2 O3 O4 2_5655 3_5565 86.3(9) 84.1(9) 88.4(9)
Al2 O3 O4 2_5655 4_4565 93.7(9) 91.7(9) 95.7(9)
Si2 O3 Si2 . 2_5655 179.9(2) 179.8(2) 180.0(5)
Si2 O3 O4 . 3_5565 93.7(9) 91.7(9) 95.7(9)
Si2 O3 O4 . 4_4565 86.3(9) 84.1(9) 88.4(9)
Si2 O3 O4 2_5655 3_5565 86.3(9) 84.1(9) 88.4(9)
Si2 O3 O4 2_5655 4_4565 93.7(9) 91.7(9) 95.7(9)
O4 O3 O4 3_5565 4_4565 177.6(13) 176.3(14) 180.0(5)
O3 O4 O4 3_5465 2_6555 1.2(7) 0.0(5) 1.9(7)

loop_
_geom_bond_atom_site_label_1
_geom_bond_atom_site_label_2
_geom_bond_site_ssg_symmetry_2
_geom_bond_distance_av
_geom_bond_distance_min
_geom_bond_distance_max
Al1 Al1 1_5545 2.88330(17) 2.8753(3) 2.8913(3)
Al1 Al1 1_5565 2.88330(17) 2.8753(3) 2.8913(3)
Al1 Al3 1_5545 2.9198(19) 2.9170(19) 2.9225(19)
Al1 Al3 . 2.9197(19) 2.9170(19) 2.9225(19)
Al1 Al3 2_5545 2.9197(19) 2.9170(19) 2.9225(19)
Al1 Al3 2_5555 2.9198(19) 2.9170(19) 2.9225(19)
Al2 Al2 1_5545 2.8833098(16) 2.883301(2) 2.883318(2)
Al2 Al2 1_5565 2.8833098(16) 2.883301(2) 2.883318(2)
Al2 Si2 . 0 0 0
Al2 Al3 . 1.342(2) 1.341(2) 1.343(2)
Al2 Al3 3_5565 2.8863(18) 2.8834(18) 2.8891(18)
Al2 Al3 4_4565 2.951(3) 2.947(3) 2.954(3)
Al2 O3 . 1.6683(18) 1.653(3) 1.683(3)
Si2 Al3 . 1.342(2) 1.341(2) 1.343(2)
Si2 O3 . 1.6683(18) 1.653(3) 1.683(3)
Al3 Al3 1_5545 2.883308(6) 2.883302(9) 2.883314(9)
Al3 Al3 1_5565 2.883308(6) 2.883302(9) 2.883314(9)
O3 O4 3_5565 0.512(8) 0.510(8) 0.514(8)
O3 O4 4_4565 0.512(8) 0.510(8) 0.514(8)
O4 O4 2_6555 1.024(11) 1.022(12) 1.025(12)

loop_
_jana_atom_site_occ_fourier_absolute_site_label
_jana_atom_site_occ_fourier_absolute
Al2 0.5
Si2 0.283(3)
Al3 0.217(3)
O3 0.349(8)
O4 0.217(3)
